data_4338544
loop_
_publ_author_name
'Zhang, Lei'
'Xi, Bin'
'Po-Chun Liu, Isiah'
'Choudhuri, M. M. R.'
'Crutchley, Robert J.'
'Updegraff, James B.'
'Protasiewicz, John D.'
'Ren, Tong'

_publ_section_title
;
 Spectroscopy and Electronic Structures of Ru~2~(ap)~4~-alkynyl Compounds
;
_journal_coden_ASTM INOCAJ
_journal_issue 12
_journal_name_full 'Inorganic Chemistry'
_journal_page_first 5187
_journal_page_last 5194
_journal_paper_doi 10.1021/ic9000973
_journal_volume 48
_journal_year 2009
_chemical_formula_sum 'C15 H18 N2 O'
_chemical_formula_weight 242.31
_space_group_IT_number 2
_symmetry_cell_setting triclinic
_symmetry_space_group_name_Hall '-P 1'
_symmetry_space_group_name_H-M 'P -1'
_atom_sites_solution_hydrogens geom
_atom_sites_solution_primary direct
_atom_sites_solution_secondary difmap
_audit_creation_method SHELXL-97
_cell_angle_alpha 75.868(3)
_cell_angle_beta 86.406(3)
_cell_angle_gamma 83.215(3)
_cell_formula_units_Z 2
_cell_length_a 5.4091(14)
_cell_length_b 10.027(3)
_cell_length_c 12.418(3)
_cell_measurement_reflns_used 4957
_cell_measurement_temperature 100(2)
_cell_measurement_theta_max 28.34
_cell_measurement_theta_min 2.37
_cell_volume 648.2(3)
_computing_cell_refinement 'Bruker SMART'
_computing_data_collection 'Bruker SMART'
_computing_data_reduction 'Bruker SAINT'
_computing_molecular_graphics 'Bruker SHELXTL'
_computing_publication_material 'Bruker SHELXTL'
_computing_structure_refinement 'SHELXL-97 (Sheldrick, 1997)'
_computing_structure_solution 'SHELXS-97 (Sheldrick, 1990)'
_diffrn_ambient_temperature 100(2)
_diffrn_measured_fraction_theta_full 0.985
_diffrn_measured_fraction_theta_max 0.985
_diffrn_measurement_device_type 'Bruker AXS APEX II CCD area detector'
_diffrn_measurement_method 'phi and omega scans'
_diffrn_radiation_monochromator graphite
_diffrn_radiation_source 'fine-focus sealed tube'
_diffrn_radiation_type MoK\a
_diffrn_radiation_wavelength 0.71073
_diffrn_reflns_av_R_equivalents 0.0238
_diffrn_reflns_av_sigmaI/netI 0.0265
_diffrn_reflns_limit_h_max 7
_diffrn_reflns_limit_h_min -7
_diffrn_reflns_limit_k_max 12
_diffrn_reflns_limit_k_min -12
_diffrn_reflns_limit_l_max 16
_diffrn_reflns_limit_l_min -16
_diffrn_reflns_number 7589
_diffrn_reflns_theta_full 27.50
_diffrn_reflns_theta_max 27.50
_diffrn_reflns_theta_min 1.69
_exptl_absorpt_coefficient_mu 0.079
_exptl_absorpt_correction_T_max 0.9906
_exptl_absorpt_correction_T_min 0.9836
_exptl_absorpt_correction_type multi-scan
_exptl_absorpt_process_details 'AXScale in APEX2 (Bruker, 2004)'
_exptl_crystal_colour colorless
_exptl_crystal_density_diffrn 1.242
_exptl_crystal_density_meas ?
_exptl_crystal_density_method 'not measured'
_exptl_crystal_description block
_exptl_crystal_F_000 260
_exptl_crystal_size_max 0.21
_exptl_crystal_size_mid 0.17
_exptl_crystal_size_min 0.12
_refine_diff_density_max 0.238
_refine_diff_density_min -0.259
_refine_diff_density_rms 0.051
_refine_ls_extinction_method none
_refine_ls_goodness_of_fit_ref 1.057
_refine_ls_hydrogen_treatment mixed
_refine_ls_matrix_type full
_refine_ls_number_parameters 163
_refine_ls_number_reflns 2916
_refine_ls_number_restraints 0
_refine_ls_restrained_S_all 1.057
_refine_ls_R_factor_all 0.0459
_refine_ls_R_factor_gt 0.0402
_refine_ls_shift/su_max 0.001
_refine_ls_shift/su_mean 0.000
_refine_ls_structure_factor_coef Fsqd
_refine_ls_weighting_details 'calc w=1/[\s^2^(Fo^2^)+(0.0545P)^2^+0.1960P] where P=(Fo^2^+2Fc^2^)/3'
_refine_ls_weighting_scheme calc
_refine_ls_wR_factor_gt 0.1050
_refine_ls_wR_factor_ref 0.1098
_reflns_number_gt 2528
_reflns_number_total 2916
_reflns_threshold_expression >2sigma(I)
_cod_data_source_file ic9000973_si_001.cif
_cod_data_source_block HBuOap
_cod_depositor_comments
;
The following automatic conversions were performed:

'_symmetry_cell_setting' value 'Triclinic' changed to 'triclinic'
according to
/usr/data/users/saulius/automatic-downloads/retrospective/ACS/lib/dictionaries/cif_core.dic
dictionary named 'cif_core.dic' version 2.4.2 from 2011-04-26.

Automatic conversion script
Id: cif_fix_values 2281 2013-09-26 08:29:07Z andrius 

The following automatic conversions were performed:

'_exptl_crystal_density_meas' value 'not measured' was changed to '?'
- the value is perceived as not measured.

Automatic conversion script
Id: cif_fix_values 3008 2015-01-20 13:52:24Z robertas 
;
_cod_original_sg_symbol_H-M P-1
_cod_database_code 4338544

loop_
_symmetry_equiv_pos_as_xyz
'x, y, z'
'-x, -y, -z'

loop_
_atom_site_label
_atom_site_type_symbol
_atom_site_fract_x
_atom_site_fract_y
_atom_site_fract_z
_atom_site_U_iso_or_equiv
_atom_site_adp_type
_atom_site_occupancy
_atom_site_symmetry_multiplicity
_atom_site_calc_flag
_atom_site_refinement_flags
O1 O 0.51878(15) -0.05196(8) 0.33730(7) 0.0198(2) Uani 1 1 d .
N1 N 0.24392(17) 0.34640(9) 0.05356(8) 0.0172(2) Uani 1 1 d .
H1A H 0.2088 0.4361 0.0457 0.021 Uiso 1 1 calc R
N2 N -0.06484(18) 0.36787(9) -0.06979(8) 0.0180(2) Uani 1 1 d .
C1 C 0.5551(2) 0.08154(11) 0.28323(9) 0.0166(2) Uani 1 1 d .
C2 C 0.3894(2) 0.14315(11) 0.19903(9) 0.0164(2) Uani 1 1 d .
H2A H 0.2631 0.0929 0.1835 0.020 Uiso 1 1 calc R
C3 C 0.4088(2) 0.27801(11) 0.13779(9) 0.0159(2) Uani 1 1 d .
C4 C 0.5914(2) 0.35238(11) 0.16360(9) 0.0176(2) Uani 1 1 d .
H4A H 0.6046 0.4450 0.1232 0.021 Uiso 1 1 calc R
C5 C 0.7516(2) 0.29063(12) 0.24780(9) 0.0195(2) Uani 1 1 d .
H5A H 0.8741 0.3420 0.2650 0.023 Uiso 1 1 calc R
C6 C 0.7387(2) 0.15450(12) 0.30843(9) 0.0186(2) Uani 1 1 d .
H6A H 0.8522 0.1127 0.3654 0.022 Uiso 1 1 calc R
C7 C 0.1318(2) 0.28864(11) -0.01774(9) 0.0157(2) Uani 1 1 d .
C8 C 0.2199(2) 0.15989(11) -0.03977(9) 0.0180(2) Uani 1 1 d .
H8A H 0.3644 0.1078 -0.0054 0.022 Uiso 1 1 calc R
C9 C 0.0927(2) 0.11080(11) -0.11209(9) 0.0195(2) Uani 1 1 d .
H9A H 0.1479 0.0235 -0.1273 0.023 Uiso 1 1 calc R
C10 C -0.1170(2) 0.18933(12) -0.16287(10) 0.0206(2) Uani 1 1 d .
H10A H -0.2106 0.1562 -0.2113 0.025 Uiso 1 1 calc R
C11 C -0.1835(2) 0.31697(12) -0.14013(9) 0.0200(2) Uani 1 1 d .
H11A H -0.3225 0.3725 -0.1767 0.024 Uiso 1 1 calc R
C12 C 0.6940(2) -0.12405(11) 0.41933(9) 0.0186(2) Uani 1 1 d .
H12A H 0.6854 -0.0777 0.4815 0.022 Uiso 1 1 calc R
H12B H 0.8652 -0.1235 0.3861 0.022 Uiso 1 1 calc R
C13 C 0.6315(2) -0.27174(11) 0.46193(9) 0.0191(2) Uani 1 1 d .
H13A H 0.4532 -0.2697 0.4888 0.023 Uiso 1 1 calc R
C14 C 0.7953(2) -0.34168(12) 0.56016(10) 0.0228(3) Uani 1 1 d .
H14A H 0.7682 -0.2890 0.6175 0.034 Uiso 1 1 calc R
H14B H 0.9708 -0.3449 0.5350 0.034 Uiso 1 1 calc R
H14C H 0.7519 -0.4360 0.5910 0.034 Uiso 1 1 calc R
C15 C 0.6672(2) -0.35153(12) 0.37102(10) 0.0253(3) Uani 1 1 d .
H15A H 0.5601 -0.3048 0.3092 0.038 Uiso 1 1 calc R
H15B H 0.6226 -0.4458 0.4011 0.038 Uiso 1 1 calc R
H15C H 0.8417 -0.3552 0.3444 0.038 Uiso 1 1 calc R

loop_
_atom_site_aniso_label
_atom_site_aniso_U_11
_atom_site_aniso_U_22
_atom_site_aniso_U_33
_atom_site_aniso_U_23
_atom_site_aniso_U_13
_atom_site_aniso_U_12
O1 0.0223(4) 0.0139(4) 0.0209(4) 0.0009(3) -0.0082(3) 0.0001(3)
N1 0.0213(5) 0.0111(4) 0.0191(5) -0.0030(3) -0.0061(4) 0.0010(3)
N2 0.0207(5) 0.0155(5) 0.0178(5) -0.0041(4) -0.0039(4) 0.0003(4)
C1 0.0187(5) 0.0142(5) 0.0158(5) -0.0032(4) -0.0002(4) 0.0016(4)
C2 0.0163(5) 0.0153(5) 0.0181(5) -0.0052(4) -0.0017(4) -0.0005(4)
C3 0.0165(5) 0.0163(5) 0.0145(5) -0.0045(4) -0.0013(4) 0.0022(4)
C4 0.0196(5) 0.0148(5) 0.0177(5) -0.0031(4) 0.0008(4) -0.0017(4)
C5 0.0177(5) 0.0210(6) 0.0208(6) -0.0061(4) -0.0020(4) -0.0038(4)
C6 0.0176(5) 0.0198(5) 0.0179(5) -0.0041(4) -0.0044(4) 0.0014(4)
C7 0.0177(5) 0.0148(5) 0.0138(5) -0.0017(4) 0.0001(4) -0.0026(4)
C8 0.0193(5) 0.0162(5) 0.0168(5) -0.0025(4) -0.0003(4) 0.0014(4)
C9 0.0256(6) 0.0149(5) 0.0181(5) -0.0053(4) 0.0027(4) -0.0015(4)
C10 0.0239(6) 0.0206(6) 0.0193(6) -0.0072(4) -0.0026(4) -0.0046(4)
C11 0.0206(6) 0.0194(6) 0.0200(6) -0.0046(4) -0.0052(4) 0.0003(4)
C12 0.0194(5) 0.0176(5) 0.0173(5) -0.0017(4) -0.0061(4) 0.0014(4)
C13 0.0185(5) 0.0182(5) 0.0185(6) -0.0005(4) -0.0038(4) -0.0003(4)
C14 0.0235(6) 0.0210(6) 0.0204(6) 0.0010(4) -0.0042(4) 0.0006(5)
C15 0.0334(7) 0.0180(6) 0.0239(6) -0.0024(5) -0.0074(5) -0.0024(5)

loop_
_atom_type_symbol
_atom_type_description
_atom_type_scat_dispersion_real
_atom_type_scat_dispersion_imag
_atom_type_scat_source
C C 0.0033 0.0016 'International Tables Vol C Tables 4.2.6.8 and 6.1.1.4'
H H 0.0000 0.0000 'International Tables Vol C Tables 4.2.6.8 and 6.1.1.4'
N N 0.0061 0.0033 'International Tables Vol C Tables 4.2.6.8 and 6.1.1.4'
O O 0.0106 0.0060 'International Tables Vol C Tables 4.2.6.8 and 6.1.1.4'

loop_
_geom_angle_atom_site_label_1
_geom_angle_atom_site_label_2
_geom_angle_atom_site_label_3
_geom_angle
C1 O1 C12 117.43(8)
C7 N1 C3 127.24(9)
C7 N1 H1A 116.4
C3 N1 H1A 116.4
C11 N2 C7 117.71(9)
O1 C1 C6 124.45(10)
O1 C1 C2 114.87(9)
C6 C1 C2 120.68(10)
C3 C2 C1 120.15(10)
C3 C2 H2A 119.9
C1 C2 H2A 119.9
C2 C3 C4 119.38(10)
C2 C3 N1 122.67(10)
C4 C3 N1 117.87(10)
C5 C4 C3 119.73(10)
C5 C4 H4A 120.1
C3 C4 H4A 120.1
C4 C5 C6 121.71(10)
C4 C5 H5A 119.1
C6 C5 H5A 119.1
C1 C6 C5 118.32(10)
C1 C6 H6A 120.8
C5 C6 H6A 120.8
N2 C7 N1 114.79(9)
N2 C7 C8 121.81(10)
N1 C7 C8 123.33(10)
C9 C8 C7 118.73(10)
C9 C8 H8A 120.6
C7 C8 H8A 120.6
C8 C9 C10 119.87(10)
C8 C9 H9A 120.1
C10 C9 H9A 120.1
C11 C10 C9 117.39(10)
C11 C10 H10A 121.3
C9 C10 H10A 121.3
N2 C11 C10 124.36(11)
N2 C11 H11A 117.8
C10 C11 H11A 117.8
O1 C12 C13 108.77(9)
O1 C12 H12A 109.9
C13 C12 H12A 109.9
O1 C12 H12B 109.9
C13 C12 H12B 109.9
H12A C12 H12B 108.3
C12 C13 C15 111.69(9)
C12 C13 C14 108.33(9)
C15 C13 C14 111.05(9)
C12 C13 H13A 108.6
C15 C13 H13A 108.6
C14 C13 H13A 108.6
C13 C14 H14A 109.5
C13 C14 H14B 109.5
H14A C14 H14B 109.5
C13 C14 H14C 109.5
H14A C14 H14C 109.5
H14B C14 H14C 109.5
C13 C15 H15A 109.5
C13 C15 H15B 109.5
H15A C15 H15B 109.5
C13 C15 H15C 109.5
H15A C15 H15C 109.5
H15B C15 H15C 109.5

loop_
_geom_bond_atom_site_label_1
_geom_bond_atom_site_label_2
_geom_bond_distance
O1 C1 1.3742(13)
O1 C12 1.4346(13)
N1 C7 1.3741(14)
N1 C3 1.4077(13)
N1 H1A 0.8800
N2 C11 1.3419(14)
N2 C7 1.3476(14)
C1 C6 1.3932(16)
C1 C2 1.3965(15)
C2 C3 1.3926(15)
C2 H2A 0.9500
C3 C4 1.4017(16)
C4 C5 1.3779(15)
C4 H4A 0.9500
C5 C6 1.3961(16)
C5 H5A 0.9500
C6 H6A 0.9500
C7 C8 1.4069(15)
C8 C9 1.3768(16)
C8 H8A 0.9500
C9 C10 1.3932(16)
C9 H9A 0.9500
C10 C11 1.3791(16)
C10 H10A 0.9500
C11 H11A 0.9500
C12 C13 1.5168(16)
C12 H12A 0.9900
C12 H12B 0.9900
C13 C15 1.5262(17)
C13 C14 1.5282(15)
C13 H13A 1.0000
C14 H14A 0.9800
C14 H14B 0.9800
C14 H14C 0.9800
C15 H15A 0.9800
C15 H15B 0.9800
C15 H15C 0.9800

loop_
_geom_torsion_atom_site_label_1
_geom_torsion_atom_site_label_2
_geom_torsion_atom_site_label_3
_geom_torsion_atom_site_label_4
_geom_torsion
C12 O1 C1 C6 -5.00(15)
C12 O1 C1 C2 175.74(9)
O1 C1 C2 C3 -179.58(9)
C6 C1 C2 C3 1.14(16)
C1 C2 C3 C4 -1.80(16)
C1 C2 C3 N1 -178.66(9)
C7 N1 C3 C2 -33.89(16)
C7 N1 C3 C4 149.21(11)
C2 C3 C4 C5 1.04(16)
N1 C3 C4 C5 178.04(9)
C3 C4 C5 C6 0.41(17)
O1 C1 C6 C5 -178.92(10)
C2 C1 C6 C5 0.30(16)
C4 C5 C6 C1 -1.07(17)
C11 N2 C7 N1 -179.64(9)
C11 N2 C7 C8 3.23(16)
C3 N1 C7 N2 163.24(10)
C3 N1 C7 C8 -19.67(17)
N2 C7 C8 C9 -3.56(16)
N1 C7 C8 C9 179.55(10)
C7 C8 C9 C10 0.83(16)
C8 C9 C10 C11 1.96(17)
C7 N2 C11 C10 -0.21(17)
C9 C10 C11 N2 -2.37(18)
C1 O1 C12 C13 -175.70(9)
O1 C12 C13 C15 65.15(12)
O1 C12 C13 C14 -172.24(9)
